data_4088126
loop_
_publ_author_name
'Kubanik, Mario'
'Holtkamp, Hannah'
'S\"ohnel, Tilo'
'Jamieson, Stephen M. F.'
'Hartinger, Christian G.'

_publ_section_title
;
 Impact of the Halogen Substitution Pattern on the Biological Activity of
 Organoruthenium 8-Hydroxyquinoline Anticancer Agents
;
_journal_issue 23
_journal_name_full Organometallics
_journal_page_first 5658
_journal_paper_doi 10.1021/acs.organomet.5b00868
_journal_volume 34
_journal_year 2015
_chemical_formula_moiety 'C19 H18 Br Cl I N O Ru'
_chemical_formula_sum 'C19 H18 Br Cl I N O Ru'
_chemical_formula_weight 619.67
_chemical_name_systematic
;
Bromido(5-chloro-7-iodo-8-quinolinolato-?N1,?O8)(?6-p-cymene)ruthenium(II)
;
_space_group_crystal_system monoclinic
_space_group_IT_number 14
_space_group_name_Hall '-P 2yn'
_space_group_name_H-M_alt 'P 1 21/n 1'
_atom_sites_solution_hydrogens geom
_atom_sites_solution_primary direct
_atom_sites_solution_secondary difmap
_audit_creation_method SHELXL-2013
_cell_angle_alpha 90
_cell_angle_beta 99.105(2)
_cell_angle_gamma 90
_cell_formula_units_Z 4
_cell_length_a 15.2388(6)
_cell_length_b 7.9292(3)
_cell_length_c 15.9301(6)
_cell_measurement_reflns_used 9896
_cell_measurement_temperature 100(2)
_cell_measurement_theta_max 27.112
_cell_measurement_theta_min 3.075
_cell_volume 1900.60(13)
_computing_cell_refinement '<i>SAINT</i> (Bruker, 2008)'
_computing_data_collection '<i>APEX2</i> (Bruker, 2008)'
_computing_data_reduction '<i>SAINT</i> (Bruker, 2008)'
_computing_publication_material 'SHELXL-2013 (Sheldrick, 2013)'
_computing_structure_refinement 'SHELXL-2013 (Sheldrick, 2013)'
_computing_structure_solution 'SHELXS-97 (Sheldrick, 1990)'
_diffrn_ambient_temperature 100(2)
_diffrn_measured_fraction_theta_full 0.998
_diffrn_measured_fraction_theta_max 0.998
_diffrn_measurement_device_type 'Bruker SMART APEXII CCD'
_diffrn_measurement_method '\w and \f scans'
_diffrn_radiation_type MoK\a
_diffrn_radiation_wavelength 0.71073
_diffrn_reflns_av_R_equivalents 0.0524
_diffrn_reflns_av_unetI/netI 0.0417
_diffrn_reflns_Laue_measured_fraction_full 0.998
_diffrn_reflns_Laue_measured_fraction_max 0.998
_diffrn_reflns_limit_h_max 19
_diffrn_reflns_limit_h_min -19
_diffrn_reflns_limit_k_max 10
_diffrn_reflns_limit_k_min -10
_diffrn_reflns_limit_l_max 20
_diffrn_reflns_limit_l_min -20
_diffrn_reflns_number 21194
_diffrn_reflns_point_group_measured_fraction_full 0.998
_diffrn_reflns_point_group_measured_fraction_max 0.998
_diffrn_reflns_theta_full 25.242
_diffrn_reflns_theta_max 27.499
_diffrn_reflns_theta_min 1.718
_diffrn_source 'fine-focus sealed tube'
_exptl_absorpt_coefficient_mu 4.700
_exptl_absorpt_correction_T_max 0.4322
_exptl_absorpt_correction_T_min 0.2712
_exptl_absorpt_correction_type multi-scan
_exptl_absorpt_process_details '(<i>SADABS</i>; Bruker, 2004)'
_exptl_crystal_density_diffrn 2.166
_exptl_crystal_description 'not regular'
_exptl_crystal_F_000 1184
_exptl_crystal_size_max 0.280
_exptl_crystal_size_mid 0.240
_exptl_crystal_size_min 0.200
_refine_diff_density_max 0.571
_refine_diff_density_min -1.116
_refine_diff_density_rms 0.134
_refine_ls_extinction_method none
_refine_ls_goodness_of_fit_ref 1.058
_refine_ls_hydrogen_treatment refxyz
_refine_ls_matrix_type full
_refine_ls_number_parameters 229
_refine_ls_number_reflns 4369
_refine_ls_number_restraints 0
_refine_ls_restrained_S_all 1.058
_refine_ls_R_factor_all 0.0304
_refine_ls_R_factor_gt 0.0255
_refine_ls_shift/su_max 0.002
_refine_ls_shift/su_mean 0.000
_refine_ls_structure_factor_coef Fsqd
_refine_ls_weighting_details
;
 w=1/[\s^2^(Fo^2^)+(0.0276P)^2^+1.3903P]
 where P=(Fo^2^+2Fc^2^)/3
;
_refine_ls_weighting_scheme calc
_refine_ls_wR_factor_gt 0.0647
_refine_ls_wR_factor_ref 0.0669
_reflns_Friedel_coverage 0.000
_reflns_number_gt 3868
_reflns_number_total 4369
_reflns_threshold_expression 'I > 2\s(I)'
_cod_data_source_file om5b00868_si_002.cif
_cod_data_source_block 5b
_cod_original_sg_symbol_H-M 'P 21/n'
_cod_database_code 4088126
_shelx_space_group_comment
;
The symmetry employed for this shelxl refinement is uniquely defined
by the following loop, which should always be used as a source of
symmetry information in preference to the above space-group names.
They are only intended as comments.
;
_shelx_estimated_absorpt_t_min 0.353
_shelx_estimated_absorpt_t_max 0.453
_shelxl_version_number 2013-2

loop_
_space_group_symop_operation_xyz
'x, y, z'
'-x+1/2, y+1/2, -z+1/2'
'-x, -y, -z'
'x-1/2, -y-1/2, z-1/2'

loop_
_atom_site_label
_atom_site_type_symbol
_atom_site_fract_x
_atom_site_fract_y
_atom_site_fract_z
_atom_site_U_iso_or_equiv
_atom_site_adp_type
_atom_site_occupancy
_atom_site_site_symmetry_order
_atom_site_calc_flag
_atom_site_refinement_flags_posn
_atom_site_refinement_flags_adp
C1 C 0.1371(2) -0.0144(4) 0.33452(19) 0.0154(6) Uani 1 1 d . .
H1 H 0.1532 -0.0693 0.2862 0.018 Uiso 1 1 calc R U
C2 C 0.0499(2) 0.0460(4) 0.3303(2) 0.0174(7) Uani 1 1 d . .
H2 H 0.0079 0.0311 0.2801 0.021 Uiso 1 1 calc R U
C3 C 0.0259(2) 0.1264(4) 0.3993(2) 0.0168(6) Uani 1 1 d . .
H3 H -0.0328 0.1682 0.3969 0.020 Uiso 1 1 calc R U
C4 C 0.0884(2) 0.1473(4) 0.47396(19) 0.0135(6) Uani 1 1 d . .
C5 C 0.0728(2) 0.2276(4) 0.5501(2) 0.0159(6) Uani 1 1 d . .
C6 C 0.1380(2) 0.2353(4) 0.6199(2) 0.0153(6) Uani 1 1 d . .
H6 H 0.1256 0.2865 0.6707 0.018 Uiso 1 1 calc R U
C7 C 0.2227(2) 0.1685(4) 0.61732(19) 0.0156(6) Uani 1 1 d . .
C8 C 0.2451(2) 0.0932(4) 0.54454(19) 0.0123(6) Uani 1 1 d . .
C9 C 0.1749(2) 0.0819(4) 0.47376(18) 0.0119(6) Uani 1 1 d . .
C10 C 0.4068(2) -0.1335(4) 0.31372(19) 0.0160(6) Uani 1 1 d . .
C11 C 0.3298(2) -0.2327(4) 0.31005(19) 0.0155(6) Uani 1 1 d . .
H11 H 0.2816 -0.2203 0.2600 0.019 Uiso 1 1 calc R U
C12 C 0.3108(2) -0.3204(4) 0.3833(2) 0.0149(6) Uani 1 1 d . .
H12 H 0.2499 -0.3680 0.3823 0.018 Uiso 1 1 calc R U
C13 C 0.3691(2) -0.3146(4) 0.46189(19) 0.0133(6) Uani 1 1 d . .
C14 C 0.4491(2) -0.2174(4) 0.46408(19) 0.0134(6) Uani 1 1 d . .
H14 H 0.4849 -0.1902 0.5206 0.016 Uiso 1 1 calc R U
C15 C 0.4674(2) -0.1295(4) 0.39207(19) 0.0139(6) Uani 1 1 d . .
H15 H 0.5155 -0.0425 0.3996 0.017 Uiso 1 1 calc R U
C16 C 0.4239(2) -0.0323(4) 0.2385(2) 0.0230(8) Uani 1 1 d . .
H16A H 0.4713 -0.0858 0.2129 0.034 Uiso 1 1 calc R U
H16B H 0.4421 0.0821 0.2569 0.034 Uiso 1 1 calc R U
H16C H 0.3695 -0.0270 0.1965 0.034 Uiso 1 1 calc R U
C17 C 0.3476(2) -0.4063(4) 0.5405(2) 0.0187(7) Uani 1 1 d . .
H17 H 0.3672 -0.5260 0.5365 0.022 Uiso 1 1 calc R U
C18 C 0.2472(2) -0.4095(5) 0.5420(2) 0.0239(8) Uani 1 1 d . .
H18A H 0.2243 -0.2939 0.5390 0.036 Uiso 1 1 calc R U
H18B H 0.2358 -0.4625 0.5948 0.036 Uiso 1 1 calc R U
H18C H 0.2175 -0.4742 0.4933 0.036 Uiso 1 1 calc R U
C19 C 0.3965(3) -0.3359(5) 0.6237(2) 0.0251(8) Uani 1 1 d . .
H19A H 0.4607 -0.3424 0.6238 0.038 Uiso 1 1 calc R U
H19B H 0.3810 -0.4019 0.6713 0.038 Uiso 1 1 calc R U
H19C H 0.3793 -0.2179 0.6297 0.038 Uiso 1 1 calc R U
N1 N 0.19763(17) 0.0022(3) 0.40309(15) 0.0117(5) Uani 1 1 d . .
O1 O 0.32340(14) 0.0326(3) 0.53771(13) 0.0134(4) Uani 1 1 d . .
Cl1 Cl -0.03113(5) 0.31547(10) 0.55372(5) 0.02079(17) Uani 1 1 d . .
Br1 Br 0.34743(2) 0.25317(4) 0.37834(2) 0.01621(8) Uani 1 1 d . .
Ru1 Ru 0.33339(2) -0.05750(3) 0.41671(2) 0.00976(7) Uani 1 1 d . .
I1 I 0.32180(2) 0.18898(3) 0.72407(2) 0.02109(7) Uani 1 1 d . .

loop_
_atom_site_aniso_label
_atom_site_aniso_U_11
_atom_site_aniso_U_22
_atom_site_aniso_U_33
_atom_site_aniso_U_23
_atom_site_aniso_U_13
_atom_site_aniso_U_12
C1 0.0162(16) 0.0155(15) 0.0138(14) -0.0004(12) 0.0001(12) -0.0011(13)
C2 0.0131(16) 0.0212(17) 0.0168(15) 0.0037(12) -0.0015(12) -0.0024(13)
C3 0.0114(15) 0.0164(15) 0.0231(16) 0.0045(13) 0.0042(12) 0.0009(13)
C4 0.0124(15) 0.0118(14) 0.0167(15) 0.0034(12) 0.0031(12) -0.0011(13)
C5 0.0159(16) 0.0135(15) 0.0209(16) 0.0018(12) 0.0107(13) 0.0007(13)
C6 0.0187(17) 0.0134(15) 0.0159(15) -0.0009(12) 0.0090(13) 0.0003(13)
C7 0.0147(16) 0.0162(15) 0.0156(15) 0.0006(12) 0.0015(12) -0.0007(13)
C8 0.0133(15) 0.0091(14) 0.0147(14) 0.0019(11) 0.0026(12) -0.0003(12)
C9 0.0130(15) 0.0103(14) 0.0130(14) 0.0005(11) 0.0039(11) -0.0002(12)
C10 0.0198(17) 0.0151(15) 0.0140(15) -0.0017(12) 0.0059(12) 0.0054(14)
C11 0.0181(17) 0.0137(15) 0.0128(14) -0.0051(12) -0.0031(12) 0.0050(13)
C12 0.0126(15) 0.0128(15) 0.0187(15) -0.0060(12) 0.0006(12) 0.0005(13)
C13 0.0140(15) 0.0110(14) 0.0147(14) -0.0001(11) 0.0013(12) 0.0040(12)
C14 0.0111(15) 0.0154(15) 0.0124(14) -0.0032(11) -0.0023(11) 0.0012(13)
C15 0.0112(14) 0.0138(14) 0.0172(15) -0.0021(12) 0.0039(12) 0.0024(13)
C16 0.028(2) 0.0253(18) 0.0174(16) 0.0037(13) 0.0098(14) 0.0060(16)
C17 0.0177(16) 0.0177(16) 0.0208(16) 0.0029(13) 0.0036(13) 0.0018(14)
C18 0.0190(18) 0.0268(18) 0.0268(18) 0.0063(15) 0.0069(14) -0.0031(15)
C19 0.0244(19) 0.032(2) 0.0174(16) 0.0066(14) 0.0004(14) -0.0030(16)
N1 0.0113(12) 0.0111(11) 0.0130(12) 0.0006(10) 0.0024(10) -0.0008(11)
O1 0.0120(11) 0.0170(11) 0.0110(10) -0.0014(8) 0.0013(8) 0.0019(9)
Cl1 0.0151(4) 0.0199(4) 0.0296(4) 0.0017(3) 0.0105(3) 0.0043(3)
Br1 0.01580(17) 0.01513(16) 0.01695(16) 0.00089(11) 0.00028(12) -0.00022(13)
Ru1 0.00889(13) 0.01090(12) 0.00920(12) -0.00101(8) 0.00058(9) 0.00050(9)
I1 0.02066(13) 0.02930(14) 0.01277(11) -0.00418(8) 0.00101(8) 0.00029(9)

loop_
_atom_type_symbol
_atom_type_description
_atom_type_scat_dispersion_real
_atom_type_scat_dispersion_imag
_atom_type_scat_source
C C 0.0033 0.0016 'International Tables Vol C Tables 4.2.6.8 and 6.1.1.4'
H H 0.0000 0.0000 'International Tables Vol C Tables 4.2.6.8 and 6.1.1.4'
N N 0.0061 0.0033 'International Tables Vol C Tables 4.2.6.8 and 6.1.1.4'
O O 0.0106 0.0060 'International Tables Vol C Tables 4.2.6.8 and 6.1.1.4'
Cl Cl 0.1484 0.1585 'International Tables Vol C Tables 4.2.6.8 and 6.1.1.4'
Br Br -0.2901 2.4595 'International Tables Vol C Tables 4.2.6.8 and 6.1.1.4'
Ru Ru -1.2594 0.8363 'International Tables Vol C Tables 4.2.6.8 and 6.1.1.4'
I I -0.4742 1.8119 'International Tables Vol C Tables 4.2.6.8 and 6.1.1.4'

loop_
_geom_angle_atom_site_label_1
_geom_angle_atom_site_label_2
_geom_angle_atom_site_label_3
_geom_angle
N1 C1 C2 122.5(3)
N1 C1 H1 118.7
C2 C1 H1 118.7
C3 C2 C1 119.4(3)
C3 C2 H2 120.3
C1 C2 H2 120.3
C2 C3 C4 120.1(3)
C2 C3 H3 120.0
C4 C3 H3 120.0
C3 C4 C9 117.3(3)
C3 C4 C5 126.2(3)
C9 C4 C5 116.5(3)
C6 C5 C4 121.0(3)
C6 C5 Cl1 120.1(2)
C4 C5 Cl1 118.9(3)
C5 C6 C7 120.7(3)
C5 C6 H6 119.6
C7 C6 H6 119.6
C8 C7 C6 122.3(3)
C8 C7 I1 118.0(2)
C6 C7 I1 119.7(2)
O1 C8 C7 125.0(3)
O1 C8 C9 119.4(3)
C7 C8 C9 115.6(3)
N1 C9 C4 121.5(3)
N1 C9 C8 114.8(3)
C4 C9 C8 123.8(3)
C11 C10 C15 117.9(3)
C11 C10 C16 121.0(3)
C15 C10 C16 121.1(3)
C11 C10 Ru1 70.51(17)
C15 C10 Ru1 71.27(16)
C16 C10 Ru1 128.3(2)
C10 C11 C12 121.0(3)
C10 C11 Ru1 72.22(17)
C12 C11 Ru1 69.98(17)
C10 C11 H11 118.8
C12 C11 H11 118.8
Ru1 C11 H11 118.8
C13 C12 C11 121.8(3)
C13 C12 Ru1 72.47(17)
C11 C12 Ru1 71.74(17)
C13 C12 H12 118.6
C11 C12 H12 118.6
Ru1 C12 H12 118.6
C12 C13 C14 116.7(3)
C12 C13 C17 121.5(3)
C14 C13 C17 121.8(3)
C12 C13 Ru1 69.70(17)
C14 C13 Ru1 71.09(17)
C17 C13 Ru1 129.4(2)
C15 C14 C13 121.5(3)
C15 C14 Ru1 71.78(18)
C13 C14 Ru1 70.84(17)
C15 C14 H14 118.5
C13 C14 H14 118.5
Ru1 C14 H14 118.5
C14 C15 C10 121.1(3)
C14 C15 Ru1 71.07(17)
C10 C15 Ru1 71.01(17)
C14 C15 H15 118.7
C10 C15 H15 118.7
Ru1 C15 H15 118.7
C10 C16 H16A 109.5
C10 C16 H16B 109.5
H16A C16 H16B 109.5
C10 C16 H16C 109.5
H16A C16 H16C 109.5
H16B C16 H16C 109.5
C19 C17 C13 113.6(3)
C19 C17 C18 110.1(3)
C13 C17 C18 111.4(3)
C19 C17 H17 107.1
C13 C17 H17 107.1
C18 C17 H17 107.1
C17 C18 H18A 109.5
C17 C18 H18B 109.5
H18A C18 H18B 109.5
C17 C18 H18C 109.5
H18A C18 H18C 109.5
H18B C18 H18C 109.5
C17 C19 H19A 109.5
C17 C19 H19B 109.5
H19A C19 H19B 109.5
C17 C19 H19C 109.5
H19A C19 H19C 109.5
H19B C19 H19C 109.5
C1 N1 C9 119.2(3)
C1 N1 Ru1 127.7(2)
C9 N1 Ru1 112.9(2)
C8 O1 Ru1 113.86(18)
O1 Ru1 N1 78.65(9)
O1 Ru1 C12 121.68(10)
N1 Ru1 C12 94.37(11)
O1 Ru1 C11 159.94(10)
N1 Ru1 C11 99.21(11)
C12 Ru1 C11 38.28(12)
O1 Ru1 C13 93.76(10)
N1 Ru1 C13 115.56(11)
C12 Ru1 C13 37.83(12)
C11 Ru1 C13 68.93(11)
O1 Ru1 C14 92.98(10)
N1 Ru1 C14 152.40(11)
C12 Ru1 C14 67.54(12)
C11 Ru1 C14 79.69(12)
C13 Ru1 C14 38.07(11)
O1 Ru1 C10 154.10(11)
N1 Ru1 C10 126.22(11)
C12 Ru1 C10 68.58(12)
C11 Ru1 C10 37.27(12)
C13 Ru1 C10 82.08(11)
C14 Ru1 C10 68.05(11)
O1 Ru1 C15 117.18(10)
N1 Ru1 C15 163.93(10)
C12 Ru1 C15 79.84(12)
C11 Ru1 C15 66.98(12)
C13 Ru1 C15 68.41(11)
C14 Ru1 C15 37.15(11)
C10 Ru1 C15 37.72(11)
O1 Ru1 Br1 84.95(6)
N1 Ru1 Br1 82.89(7)
C12 Ru1 Br1 152.30(9)
C11 Ru1 Br1 114.76(8)
C13 Ru1 Br1 160.95(8)
C14 Ru1 Br1 122.92(8)
C10 Ru1 Br1 90.79(8)
C15 Ru1 Br1 95.25(8)

loop_
_geom_bond_atom_site_label_1
_geom_bond_atom_site_label_2
_geom_bond_distance
C1 N1 1.320(4)
C1 C2 1.404(4)
C1 H1 0.9500
C2 C3 1.369(4)
C2 H2 0.9500
C3 C4 1.410(4)
C3 H3 0.9500
C4 C9 1.417(4)
C4 C5 1.423(4)
C5 C6 1.370(5)
C5 Cl1 1.740(3)
C6 C7 1.402(4)
C6 H6 0.9500
C7 C8 1.393(4)
C7 I1 2.094(3)
C8 O1 1.307(4)
C8 C9 1.429(4)
C9 N1 1.382(4)
C10 C11 1.406(5)
C10 C15 1.430(4)
C10 C16 1.499(4)
C10 Ru1 2.211(3)
C11 C12 1.428(4)
C11 Ru1 2.189(3)
C11 H11 1.0000
C12 C13 1.416(4)
C12 Ru1 2.166(3)
C12 H12 1.0000
C13 C14 1.437(4)
C13 C17 1.528(4)
C13 Ru1 2.202(3)
C14 C15 1.408(4)
C14 Ru1 2.205(3)
C14 H14 1.0000
C15 Ru1 2.214(3)
C15 H15 1.0000
C16 H16A 0.9800
C16 H16B 0.9800
C16 H16C 0.9800
C17 C19 1.521(5)
C17 C18 1.534(5)
C17 H17 1.0000
C18 H18A 0.9800
C18 H18B 0.9800
C18 H18C 0.9800
C19 H19A 0.9800
C19 H19B 0.9800
C19 H19C 0.9800
N1 Ru1 2.100(3)
O1 Ru1 2.084(2)
Br1 Ru1 2.5552(4)
